data_1506469
loop_
_publ_author_name
'Xi, Chanjuan'
'Chen, Chao'
'Lin, Jie'
'Hong, Xiaoyin'

_publ_section_title
;
 Pd-catalyzed one-pot multicomponent coupling reaction for the highly
 regioselective synthesis of polysubstituted benzenes.
;
_journal_issue 2
_journal_name_full 'Organic letters'
_journal_page_first 347
_journal_page_last 349
_journal_paper_doi 10.1021/ol047553p
_journal_volume 7
_journal_year 2005
_chemical_formula_sum 'C24 H20 O4'
_chemical_formula_weight 372.40
_chemical_name_systematic
; 
 ? 
;
_space_group_IT_number 2
_symmetry_cell_setting triclinic
_symmetry_space_group_name_Hall '-P 1'
_symmetry_space_group_name_H-M 'P -1'
_atom_sites_solution_hydrogens geom
_atom_sites_solution_primary direct
_atom_sites_solution_secondary difmap
_audit_creation_method SHELXL-97
_cell_angle_alpha 67.639(12)
_cell_angle_beta 79.657(13)
_cell_angle_gamma 84.959(13)
_cell_formula_units_Z 2
_cell_length_a 9.0452(12)
_cell_length_b 10.6117(18)
_cell_length_c 11.2674(18)
_cell_measurement_reflns_used 35
_cell_measurement_temperature 293(2)
_cell_measurement_theta_max 12.48
_cell_measurement_theta_min 4.90
_cell_volume 983.7(3)
_computing_cell_refinement 'XSCANS (Bruker, 1997) '
_computing_data_collection 'XSCANS (Bruker, 1997) '
_computing_data_reduction 'XSCANS (Bruker, 1997) '
_computing_molecular_graphics 'SHELXTL (Bruker, 1997)'
_computing_publication_material 'SHELXTL (Bruker, 1997)'
_computing_structure_refinement 'SHELXTL (Bruker, 1997)'
_computing_structure_solution 'SHELXTL (Bruker, 1997)'
_diffrn_ambient_temperature 293(2)
_diffrn_measured_fraction_theta_full 0.997
_diffrn_measured_fraction_theta_max 0.997
_diffrn_measurement_device_type 'Bruker P4'
_diffrn_measurement_method '\w scans'
_diffrn_radiation_monochromator graphite
_diffrn_radiation_source 'fine-focus sealed tube'
_diffrn_radiation_type MoK\a
_diffrn_radiation_wavelength 0.71073
_diffrn_reflns_av_R_equivalents 0.0180
_diffrn_reflns_av_sigmaI/netI 0.0314
_diffrn_reflns_limit_h_max 10
_diffrn_reflns_limit_h_min -1
_diffrn_reflns_limit_k_max 11
_diffrn_reflns_limit_k_min -11
_diffrn_reflns_limit_l_max 13
_diffrn_reflns_limit_l_min -13
_diffrn_reflns_number 4090
_diffrn_reflns_theta_full 25.00
_diffrn_reflns_theta_max 25.00
_diffrn_reflns_theta_min 1.98
_diffrn_standards_decay_% 0
_diffrn_standards_interval_count 97
_diffrn_standards_number 3
_exptl_absorpt_coefficient_mu 0.085
_exptl_absorpt_correction_type none
_exptl_crystal_colour colorless
_exptl_crystal_density_diffrn 1.257
_exptl_crystal_density_method 'not measured'
_exptl_crystal_description block
_exptl_crystal_F_000 392
_exptl_crystal_size_max 0.5
_exptl_crystal_size_mid 0.5
_exptl_crystal_size_min 0.2
_refine_diff_density_max 0.161
_refine_diff_density_min -0.156
_refine_diff_density_rms 0.032
_refine_ls_extinction_method none
_refine_ls_goodness_of_fit_ref 1.034
_refine_ls_hydrogen_treatment mixed
_refine_ls_matrix_type full
_refine_ls_number_parameters 253
_refine_ls_number_reflns 3389
_refine_ls_number_restraints 0
_refine_ls_restrained_S_all 1.034
_refine_ls_R_factor_all 0.0574
_refine_ls_R_factor_gt 0.0415
_refine_ls_shift/su_max 0.000
_refine_ls_shift/su_mean 0.000
_refine_ls_structure_factor_coef Fsqd
_refine_ls_weighting_details 'calc w=1/[\s^2^(Fo^2^)+(0.0010P)^2^+0.4000P] where P=(Fo^2^+2Fc^2^)/3'
_refine_ls_weighting_scheme calc
_refine_ls_wR_factor_gt 0.0808
_refine_ls_wR_factor_ref 0.0893
_reflns_number_gt 2459
_reflns_number_total 3389
_reflns_threshold_expression >2sigma(I)
_cod_data_source_file ol047553psi20041203_012039.cif
_cod_data_source_block xicj-10
_cod_depositor_comments
;
The following automatic conversions were performed:

'_symmetry_cell_setting' value 'Triclinic' changed to 'triclinic'
according to /home/saulius/struct/CIF-dictionaries/cif_core.dic
dictionary named 'cif_core.dic' version 2.4.1 from 2010-06-29.

Automatic conversion script
Id: cif_fix_values 1715 2011-07-08 13:25:40Z adriana 
;
_cod_original_sg_symbol_H-M P-1
_cod_database_code 1506469

loop_
_symmetry_equiv_pos_as_xyz
'x, y, z'
'-x, -y, -z'

loop_
_atom_site_label
_atom_site_type_symbol
_atom_site_fract_x
_atom_site_fract_y
_atom_site_fract_z
_atom_site_U_iso_or_equiv
_atom_site_adp_type
_atom_site_occupancy
_atom_site_symmetry_multiplicity
_atom_site_calc_flag
_atom_site_refinement_flags
O1 O 0.11771(19) 0.85624(14) 0.04880(14) 0.0737(4) Uani 1 1 d .
O2 O 0.22675(19) 0.86915(14) -0.14936(14) 0.0764(5) Uani 1 1 d .
O3 O 0.3508(2) 0.03500(16) 0.31418(17) 0.0924(5) Uani 1 1 d .
O4 O 0.40804(16) 0.24949(14) 0.27458(13) 0.0639(4) Uani 1 1 d .
C1 C 0.1801(2) 0.65132(18) 0.00978(18) 0.0504(4) Uani 1 1 d .
C2 C 0.2520(2) 0.59157(19) -0.07541(18) 0.0528(5) Uani 1 1 d .
H2A H 0.2856 0.6465 -0.1613 0.063 Uiso 1 1 calc R
C3 C 0.2752(2) 0.45123(19) -0.03553(17) 0.0491(4) Uani 1 1 d .
C4 C 0.2225(2) 0.36798(18) 0.09419(17) 0.0488(4) Uani 1 1 d .
C5 C 0.1429(2) 0.42842(19) 0.17939(17) 0.0498(4) Uani 1 1 d .
C6 C 0.1245(2) 0.56854(19) 0.13628(18) 0.0526(5) Uani 1 1 d .
H6A H 0.0738 0.6081 0.1933 0.063 Uiso 1 1 calc R
C7 C 0.1693(2) 0.8008(2) -0.0254(2) 0.0568(5) Uani 1 1 d .
C8 C 0.2282(4) 1.0164(2) -0.1906(3) 0.1025(10) Uani 1 1 d .
H8A H 0.2718 1.0553 -0.2806 0.154 Uiso 1 1 calc R
H8B H 0.2866 1.0404 -0.1394 0.154 Uiso 1 1 calc R
H8C H 0.1271 1.0509 -0.1790 0.154 Uiso 1 1 calc R
C9 C 0.2520(2) 0.21782(19) 0.14328(19) 0.0547(5) Uani 1 1 d .
C10 C 0.2063(3) 0.1362(2) 0.0936(2) 0.0751(6) Uani 1 1 d .
H10A H 0.1527 0.1719 0.0244 0.090 Uiso 1 1 calc R
H10B H 0.2277 0.0432 0.1279 0.090 Uiso 1 1 calc R
C11 C 0.3395(2) 0.1553(2) 0.2531(2) 0.0602(5) Uani 1 1 d .
C12 C 0.4864(3) 0.2014(3) 0.3850(2) 0.0894(8) Uani 1 1 d .
H12A H 0.5304 0.2770 0.3916 0.134 Uiso 1 1 calc R
H12B H 0.5640 0.1371 0.3741 0.134 Uiso 1 1 calc R
H12C H 0.4168 0.1579 0.4627 0.134 Uiso 1 1 calc R
C13 C 0.3594(2) 0.39711(19) -0.13353(17) 0.0503(4) Uani 1 1 d .
C14 C 0.4882(2) 0.3181(2) -0.1120(2) 0.0649(6) Uani 1 1 d .
H14A H 0.5221 0.2944 -0.0329 0.078 Uiso 1 1 calc R
C15 C 0.5684(3) 0.2730(3) -0.2059(2) 0.0773(7) Uani 1 1 d .
H15A H 0.6550 0.2195 -0.1895 0.093 Uiso 1 1 calc R
C16 C 0.5198(3) 0.3074(3) -0.3227(2) 0.0774(7) Uani 1 1 d .
H16A H 0.5734 0.2772 -0.3858 0.093 Uiso 1 1 calc R
C17 C 0.3925(3) 0.3860(3) -0.3465(2) 0.0754(6) Uani 1 1 d .
H17A H 0.3594 0.4091 -0.4258 0.090 Uiso 1 1 calc R
C18 C 0.3123(2) 0.4314(2) -0.25267(19) 0.0629(5) Uani 1 1 d .
H18A H 0.2261 0.4854 -0.2699 0.075 Uiso 1 1 calc R
C19 C 0.0771(2) 0.34576(19) 0.31604(18) 0.0539(5) Uani 1 1 d .
C20 C -0.0219(2) 0.2416(2) 0.3440(2) 0.0646(5) Uani 1 1 d .
H20A H -0.0444 0.2194 0.2771 0.078 Uiso 1 1 calc R
C21 C -0.0872(3) 0.1707(2) 0.4708(2) 0.0786(7) Uani 1 1 d .
H21A H -0.1532 0.1010 0.4887 0.094 Uiso 1 1 calc R
C22 C -0.0550(3) 0.2028(3) 0.5704(2) 0.0868(8) Uani 1 1 d .
H22A H -0.1000 0.1553 0.6554 0.104 Uiso 1 1 calc R
C23 C 0.0437(3) 0.3049(3) 0.5448(2) 0.0847(7) Uani 1 1 d .
H23A H 0.0664 0.3256 0.6126 0.102 Uiso 1 1 calc R
C24 C 0.1092(3) 0.3770(2) 0.4178(2) 0.0684(6) Uani 1 1 d .
H24A H 0.1749 0.4466 0.4006 0.082 Uiso 1 1 calc R

loop_
_atom_site_aniso_label
_atom_site_aniso_U_11
_atom_site_aniso_U_22
_atom_site_aniso_U_33
_atom_site_aniso_U_23
_atom_site_aniso_U_13
_atom_site_aniso_U_12
O1 0.0972(12) 0.0568(9) 0.0704(9) -0.0315(8) -0.0089(9) 0.0089(8)
O2 0.1084(13) 0.0485(8) 0.0632(9) -0.0170(7) 0.0013(9) -0.0025(8)
O3 0.1109(14) 0.0522(10) 0.0944(12) -0.0051(9) -0.0177(11) -0.0006(9)
O4 0.0690(9) 0.0643(9) 0.0567(8) -0.0190(7) -0.0127(7) -0.0020(7)
C1 0.0518(11) 0.0480(10) 0.0537(11) -0.0213(9) -0.0094(9) -0.0001(8)
C2 0.0568(11) 0.0536(11) 0.0482(10) -0.0196(9) -0.0067(9) -0.0025(9)
C3 0.0479(10) 0.0540(11) 0.0513(10) -0.0260(9) -0.0078(8) -0.0007(8)
C4 0.0475(10) 0.0508(11) 0.0524(10) -0.0240(9) -0.0072(8) -0.0023(8)
C5 0.0496(11) 0.0520(11) 0.0504(10) -0.0225(9) -0.0052(8) -0.0032(8)
C6 0.0536(11) 0.0543(11) 0.0538(11) -0.0269(9) -0.0042(9) 0.0007(9)
C7 0.0595(12) 0.0541(12) 0.0590(12) -0.0228(10) -0.0130(10) 0.0034(9)
C8 0.152(3) 0.0476(13) 0.0879(18) -0.0134(12) 0.0025(18) -0.0004(15)
C9 0.0564(11) 0.0502(11) 0.0588(11) -0.0256(9) 0.0020(9) -0.0062(9)
C10 0.0842(16) 0.0612(14) 0.0862(16) -0.0364(12) -0.0051(13) -0.0099(12)
C11 0.0592(12) 0.0523(12) 0.0603(12) -0.0173(10) 0.0037(10) -0.0002(10)
C12 0.0934(19) 0.110(2) 0.0609(14) -0.0234(14) -0.0227(13) 0.0032(16)
C13 0.0506(11) 0.0537(11) 0.0505(10) -0.0247(9) -0.0039(8) -0.0041(9)
C14 0.0569(12) 0.0868(15) 0.0608(12) -0.0388(11) -0.0122(10) 0.0069(11)
C15 0.0658(14) 0.0980(18) 0.0782(15) -0.0487(14) -0.0111(12) 0.0200(13)
C16 0.0750(16) 0.1011(19) 0.0699(14) -0.0531(14) -0.0017(12) 0.0053(14)
C17 0.0803(16) 0.1012(18) 0.0551(12) -0.0408(13) -0.0124(11) 0.0027(14)
C18 0.0618(13) 0.0753(14) 0.0555(12) -0.0294(10) -0.0118(10) 0.0065(11)
C19 0.0541(11) 0.0528(11) 0.0522(11) -0.0210(9) 0.0002(9) 0.0021(9)
C20 0.0611(13) 0.0633(13) 0.0640(13) -0.0203(11) -0.0026(10) -0.0044(10)
C21 0.0688(15) 0.0708(15) 0.0770(16) -0.0123(13) 0.0058(12) -0.0087(12)
C22 0.0874(18) 0.0861(18) 0.0608(14) -0.0112(13) 0.0143(13) 0.0041(15)
C23 0.106(2) 0.0913(18) 0.0547(13) -0.0319(13) 0.0022(13) 0.0018(16)
C24 0.0793(15) 0.0700(14) 0.0570(12) -0.0289(11) 0.0002(11) -0.0051(12)

loop_
_atom_type_symbol
_atom_type_description
_atom_type_scat_dispersion_real
_atom_type_scat_dispersion_imag
_atom_type_scat_source
C C 0.0033 0.0016 'International Tables Vol C Tables 4.2.6.8 and 6.1.1.4'
H H 0.0000 0.0000 'International Tables Vol C Tables 4.2.6.8 and 6.1.1.4'
O O 0.0106 0.0060 'International Tables Vol C Tables 4.2.6.8 and 6.1.1.4'

loop_
_geom_angle_atom_site_label_1
_geom_angle_atom_site_label_2
_geom_angle_atom_site_label_3
_geom_angle
C7 O2 C8 116.21(17)
C11 O4 C12 116.48(18)
C2 C1 C6 119.01(17)
C2 C1 C7 122.69(17)
C6 C1 C7 118.15(17)
C1 C2 C3 121.48(17)
C1 C2 H2A 119.3
C3 C2 H2A 119.3
C2 C3 C4 119.22(16)
C2 C3 C13 117.39(16)
C4 C3 C13 123.38(16)
C3 C4 C5 119.25(17)
C3 C4 C9 121.13(16)
C5 C4 C9 119.61(16)
C6 C5 C4 119.57(17)
C6 C5 C19 118.32(16)
C4 C5 C19 122.11(17)
C5 C6 C1 121.36(17)
C5 C6 H6A 119.3
C1 C6 H6A 119.3
O1 C7 O2 122.95(19)
O1 C7 C1 124.58(19)
O2 C7 C1 112.46(17)
O2 C8 H8A 109.5
O2 C8 H8B 109.5
H8A C8 H8B 109.5
O2 C8 H8C 109.5
H8A C8 H8C 109.5
H8B C8 H8C 109.5
C10 C9 C4 123.5(2)
C10 C9 C11 117.7(2)
C4 C9 C11 118.82(17)
C9 C10 H10A 120.0
C9 C10 H10B 120.0
H10A C10 H10B 120.0
O3 C11 O4 123.2(2)
O3 C11 C9 125.0(2)
O4 C11 C9 111.82(17)
O4 C12 H12A 109.5
O4 C12 H12B 109.5
H12A C12 H12B 109.5
O4 C12 H12C 109.5
H12A C12 H12C 109.5
H12B C12 H12C 109.5
C14 C13 C18 118.02(18)
C14 C13 C3 121.95(17)
C18 C13 C3 119.96(17)
C13 C14 C15 121.2(2)
C13 C14 H14A 119.4
C15 C14 H14A 119.4
C16 C15 C14 119.9(2)
C16 C15 H15A 120.0
C14 C15 H15A 120.0
C17 C16 C15 119.9(2)
C17 C16 H16A 120.1
C15 C16 H16A 120.1
C16 C17 C18 120.2(2)
C16 C17 H17A 119.9
C18 C17 H17A 119.9
C13 C18 C17 120.6(2)
C13 C18 H18A 119.7
C17 C18 H18A 119.7
C20 C19 C24 118.73(19)
C20 C19 C5 121.40(18)
C24 C19 C5 119.80(18)
C21 C20 C19 120.4(2)
C21 C20 H20A 119.8
C19 C20 H20A 119.8
C22 C21 C20 120.3(2)
C22 C21 H21A 119.9
C20 C21 H21A 119.9
C21 C22 C23 120.2(2)
C21 C22 H22A 119.9
C23 C22 H22A 119.9
C22 C23 C24 119.9(2)
C22 C23 H23A 120.0
C24 C23 H23A 120.0
C23 C24 C19 120.5(2)
C23 C24 H24A 119.8
C19 C24 H24A 119.8

loop_
_geom_bond_atom_site_label_1
_geom_bond_atom_site_label_2
_geom_bond_distance
O1 C7 1.204(2)
O2 C7 1.335(2)
O2 C8 1.451(3)
O3 C11 1.203(2)
O4 C11 1.337(2)
O4 C12 1.442(3)
C1 C2 1.383(2)
C1 C6 1.387(3)
C1 C7 1.481(3)
C2 C3 1.391(3)
C2 H2A 0.9300
C3 C4 1.409(3)
C3 C13 1.494(2)
C4 C5 1.411(2)
C4 C9 1.491(3)
C5 C6 1.382(3)
C5 C19 1.493(3)
C6 H6A 0.9300
C8 H8A 0.9600
C8 H8B 0.9600
C8 H8C 0.9600
C9 C10 1.322(3)
C9 C11 1.494(3)
C10 H10A 0.9300
C10 H10B 0.9300
C12 H12A 0.9600
C12 H12B 0.9600
C12 H12C 0.9600
C13 C14 1.376(3)
C13 C18 1.387(3)
C14 C15 1.386(3)
C14 H14A 0.9300
C15 C16 1.369(3)
C15 H15A 0.9300
C16 C17 1.366(3)
C16 H16A 0.9300
C17 C18 1.388(3)
C17 H17A 0.9300
C18 H18A 0.9300
C19 C20 1.390(3)
C19 C24 1.390(3)
C20 C21 1.383(3)
C20 H20A 0.9300
C21 C22 1.374(4)
C21 H21A 0.9300
C22 C23 1.376(4)
C22 H22A 0.9300
C23 C24 1.388(3)
C23 H23A 0.9300
C24 H24A 0.9300

loop_
_cod_related_entry_id
_cod_related_entry_code
_cod_related_entry_database
1 9923781 ChemSpider
